data_7230818
loop_
_publ_author_name
'Hughes, Eleri'
'Griffin, John M.'
'Coogan, Michael P.'
'Middleton, David A.'

_publ_section_title
;
 Average orientation of a fluoroaromatic molecule in lipid bilayers from
 DFT-informed NMR measurements of <sup>1</sup>H-<sup>19</sup>F dipolar
 couplings.
;
_journal_issue 27
_journal_name_full 'Physical chemistry chemical physics : PCCP'
_journal_page_first 18207
_journal_page_last 18215
_journal_paper_doi 10.1039/c8cp01064a
_journal_volume 20
_journal_year 2018
_chemical_formula_moiety 'C13 H9 F N2 S, C H4 O'
_chemical_formula_sum 'C14 H13 F N2 O S'
_chemical_formula_weight 276.32
_chemical_name_common 'Fluorobenzathiazole aniline'
_chemical_name_systematic 'Fluorobenzathiazole aniline'
_space_group_crystal_system orthorhombic
_space_group_IT_number 61
_space_group_name_Hall '-P 2ac 2ab'
_space_group_name_H-M_alt 'P b c a'
_symmetry_space_group_name_Hall '-P 2ac 2ab'
_symmetry_space_group_name_H-M 'P b c a'
_atom_sites_solution_hydrogens mixed
_atom_sites_solution_primary direct
_audit_creation_date 2017-11-09
_audit_creation_method
;
Olex2 1.2-ac21
(compiled 2015.09.16 svn.r134, GUI svn.r4998)
;
_audit_update_record
;
2017-11-09 deposited with the CCDC.
2018-05-29 downloaded from the CCDC.
;
_cell_angle_alpha 90
_cell_angle_beta 90
_cell_angle_gamma 90
_cell_formula_units_Z 8
_cell_length_a 9.54533(14)
_cell_length_b 14.9685(2)
_cell_length_c 17.9615(3)
_cell_measurement_reflns_used 12277
_cell_measurement_temperature 100.01(10)
_cell_measurement_theta_max 76.4100
_cell_measurement_theta_min 4.9140
_cell_volume 2566.33(7)
_computing_cell_refinement 'CrysAlisPro 1.171.38.44a (Rigaku OD, 2015)'
_computing_data_collection 'CrysAlisPro 1.171.38.44a (Rigaku OD, 2015)'
_computing_data_reduction 'CrysAlisPro 1.171.38.44a (Rigaku OD, 2015)'
_computing_molecular_graphics 'Olex2 (Dolomanov et al., 2009)'
_computing_publication_material 'Olex2 (Dolomanov et al., 2009)'
_computing_structure_refinement 'ShelXL (Sheldrick, 2008)'
_computing_structure_solution 'ShelXT (Sheldrick, 2015)'
_diffrn_ambient_environment N~2~
_diffrn_ambient_temperature 100.01(10)
_diffrn_detector 'CCD plate'
_diffrn_detector_area_resol_mean 5.2303
_diffrn_detector_type AtlasS2
_diffrn_measured_fraction_theta_full 1.000
_diffrn_measured_fraction_theta_max 0.996
_diffrn_measurement_details
;
List of Runs (angles in degrees, time in seconds):

  # Type    Start    End  Width  t~exp~   \w     \q     \k     \f   Frames
#--------------------------------------------------------------------------
  1  \w   -115.00 -17.00   1.00    1.50    --  -41.22 -38.00  30.00   98
  2  \w    -96.00  -2.00   1.00    1.50    --  -41.22 125.00  90.00   94
  3  \w      1.00  82.00   1.00    1.50    --   41.22 -99.00  60.00   81
  4  \w     30.00 109.00   1.00    6.00    --  112.00 -95.00-180.00   79
  5  \w     30.00 109.00   1.00    6.00    --  112.00 -95.00-150.00   79
  6  \w     30.00 109.00   1.00    6.00    --  112.00 -95.00 -90.00   79
  7  \w     79.00 178.00   1.00    6.00    --  112.00  77.00 -90.00   99
  8  \w     30.00 109.00   1.00    6.00    --  112.00 -95.00 150.00   79
  9  \w     36.00 116.00   1.00    6.00    --  112.00-111.00  60.00   80
 10  \w     59.00 178.00   1.00    6.00    --  112.00  15.00-180.00  119
 11  \w    -66.00  33.00   1.00    1.50    --  -41.22  38.00 -30.00   99
 12  \w   -113.00 -13.00   1.00    1.50    --  -41.22 -57.00-180.00  100
 13  \w   -113.00 -13.00   1.00    1.50    --  -41.22 -57.00 -60.00  100
 14  \w     79.00 178.00   1.00    6.00    --  112.00  77.00  60.00   99
 15  \w     79.00 178.00   1.00    6.00    --  112.00  77.00-150.00   99
 16  \w     86.00 174.00   1.00    6.00    --  112.00  45.00 -30.00   88
 17  \w     84.00 178.00   1.00    6.00    --  112.00  30.00  30.00   94
;
_diffrn_measurement_device 'four-circle diffractometer'
_diffrn_measurement_device_type 'SuperNova, Dual, Cu at zero, AtlasS2'
_diffrn_measurement_method '\w scans'
_diffrn_orient_matrix_type 'CrysAlisPro convention (1999,Acta A55,543-557)'
_diffrn_orient_matrix_UB_11 -0.0510218000
_diffrn_orient_matrix_UB_12 -0.0112069000
_diffrn_orient_matrix_UB_13 0.0808930000
_diffrn_orient_matrix_UB_21 0.1490410000
_diffrn_orient_matrix_UB_22 -0.0270445000
_diffrn_orient_matrix_UB_23 0.0239643000
_diffrn_orient_matrix_UB_31 0.0348124000
_diffrn_orient_matrix_UB_32 0.0986954000
_diffrn_orient_matrix_UB_33 0.0155119000
_diffrn_radiation_monochromator mirror
_diffrn_radiation_probe x-ray
_diffrn_radiation_type CuK\a
_diffrn_radiation_wavelength 1.54184
_diffrn_reflns_av_R_equivalents 0.0460
_diffrn_reflns_av_unetI/netI 0.0203
_diffrn_reflns_Laue_measured_fraction_full 1.000
_diffrn_reflns_Laue_measured_fraction_max 0.996
_diffrn_reflns_limit_h_max 11
_diffrn_reflns_limit_h_min -12
_diffrn_reflns_limit_k_max 18
_diffrn_reflns_limit_k_min -16
_diffrn_reflns_limit_l_max 22
_diffrn_reflns_limit_l_min -22
_diffrn_reflns_number 21876
_diffrn_reflns_point_group_measured_fraction_full 1.000
_diffrn_reflns_point_group_measured_fraction_max 0.996
_diffrn_reflns_theta_full 67.684
_diffrn_reflns_theta_max 76.755
_diffrn_reflns_theta_min 4.924
_diffrn_source 'micro-focus sealed X-ray tube'
_diffrn_source_type 'SuperNova (Cu) X-ray Source'
_exptl_absorpt_coefficient_mu 2.302
_exptl_absorpt_correction_T_max 1.00000
_exptl_absorpt_correction_T_min 0.67873
_exptl_absorpt_correction_type multi-scan
_exptl_absorpt_process_details
;
CrysAlisPro 1.171.38.44a (Rigaku Oxford Diffraction, 2015)
Empirical absorption correction using spherical harmonics,
 implemented in SCALE3 ABSPACK scaling algorithm.
;
_exptl_crystal_colour Yellow
_exptl_crystal_density_diffrn 1.430
_exptl_crystal_description Plate
_exptl_crystal_F_000 1152
_exptl_crystal_recrystallization_method 'Re-crystallisation from solvent: Methanol'
_exptl_crystal_size_max 0.4
_exptl_crystal_size_mid 0.4
_exptl_crystal_size_min 0.15
_refine_diff_density_max 0.789
_refine_diff_density_min -0.711
_refine_diff_density_rms 0.058
_refine_ls_extinction_method none
_refine_ls_goodness_of_fit_ref 1.060
_refine_ls_hydrogen_treatment mixed
_refine_ls_matrix_type full
_refine_ls_number_parameters 178
_refine_ls_number_reflns 2691
_refine_ls_number_restraints 0
_refine_ls_restrained_S_all 1.060
_refine_ls_R_factor_all 0.0396
_refine_ls_R_factor_gt 0.0379
_refine_ls_shift/su_max 0.001
_refine_ls_shift/su_mean 0.000
_refine_ls_structure_factor_coef Fsqd
_refine_ls_weighting_details 'w=1/[\s^2^(Fo^2^)+(0.0614P)^2^+1.8550P] where P=(Fo^2^+2Fc^2^)/3'
_refine_ls_weighting_scheme calc
_refine_ls_wR_factor_gt 0.1072
_refine_ls_wR_factor_ref 0.1089
_reflns_Friedel_coverage 0.000
_reflns_number_gt 2545
_reflns_number_total 2691
_reflns_threshold_expression 'I > 2\s(I)'
_cod_data_source_file c8cp01064a2.cif
_cod_data_source_block mc207
_cod_depositor_comments 'Adding full bibliography for 7230818.cif.'
_cod_database_code 7230818
_shelxl_version_number 2014/6
_chemical_oxdiff_formula C14H13FN2OS
_chemical_oxdiff_usercomment 'FBTA ex MeOH'
_shelx_space_group_comment
;
The symmetry employed for this shelxl refinement is uniquely defined
by the following loop, which should always be used as a source of
symmetry information in preference to the above space-group names.
They are only intended as comments.
;
_reflns_odcompleteness_completeness 99.90
_reflns_odcompleteness_iscentric 1
_reflns_odcompleteness_theta 74.33
_olex2_refinement_description
;
1. Fixed Uiso
 At 1.2 times of:
  All C(H) groups, All N(H,H) groups
 At 1.5 times of:
  All C(H,H,H) groups
2.a Rotating group:
 N16(H16A,H16B)
2.b Aromatic/amide H refined with riding coordinates:
 C11(H11), C12(H12), C15(H15), C6(H6), C4(H4), C7(H7), C14(H14)
2.c Idealised Me refined as rotating group:
 C19(H19A,H19B,H19C)
;
_olex2_date_sample_data_collection 2017-11-08
_olex2_submission_special_instructions 'No special instructions were received'
_oxdiff_exptl_absorpt_empirical_details
;
Empirical correction (ABSPACK) includes:
- Absorption correction using spherical harmonics
- Frame scaling
;
_oxdiff_exptl_absorpt_empirical_full_max 1.815
_oxdiff_exptl_absorpt_empirical_full_min 0.587

loop_
_space_group_symop_operation_xyz
'x, y, z'
'-x+1/2, -y, z+1/2'
'-x, y+1/2, -z+1/2'
'x+1/2, -y+1/2, -z'
'-x, -y, -z'
'x-1/2, y, -z-1/2'
'x, -y-1/2, z-1/2'
'-x-1/2, y-1/2, z'

loop_
_atom_site_label
_atom_site_type_symbol
_atom_site_fract_x
_atom_site_fract_y
_atom_site_fract_z
_atom_site_U_iso_or_equiv
_atom_site_adp_type
_atom_site_occupancy
_atom_site_site_symmetry_order
_atom_site_calc_flag
_atom_site_refinement_flags_posn
S2 S 0.70060(4) 0.52602(3) 0.41736(2) 0.01921(14) Uani 1 1 d .
F17 F 0.66901(11) 0.83951(6) 0.29791(6) 0.0264(2) Uani 1 1 d .
O18 O 0.16042(13) 0.48305(8) 0.38861(7) 0.0238(3) Uani 1 1 d .
N9 N 0.44972(14) 0.50957(9) 0.36310(7) 0.0179(3) Uani 1 1 d .
N16 N 0.47942(15) 0.10944(9) 0.49731(8) 0.0237(3) Uani 1 1 d .
H16A H 0.4414 0.1090 0.5406 0.028 Uiso 1 1 d GR
H16B H 0.4268 0.0812 0.4664 0.028 Uiso 1 1 d GR
C8 C 0.49543(15) 0.59489(11) 0.34432(8) 0.0172(3) Uani 1 1 d .
C10 C 0.52940(16) 0.37438(10) 0.42637(9) 0.0173(3) Uani 1 1 d .
C11 C 0.43426(16) 0.31713(10) 0.39065(9) 0.0184(3) Uani 1 1 d .
H11 H 0.3796 0.3391 0.3504 0.022 Uiso 1 1 calc R
C12 C 0.41875(16) 0.22945(11) 0.41308(9) 0.0191(3) Uani 1 1 d .
H12 H 0.3554 0.1915 0.3873 0.023 Uiso 1 1 calc R
C13 C 0.49571(15) 0.19551(10) 0.47378(9) 0.0176(3) Uani 1 1 d .
C15 C 0.60780(16) 0.34006(11) 0.48574(9) 0.0185(3) Uani 1 1 d .
H15 H 0.6741 0.3773 0.5101 0.022 Uiso 1 1 calc R
C6 C 0.47788(17) 0.74019(11) 0.28850(9) 0.0208(3) Uani 1 1 d .
H6 H 0.4274 0.7837 0.2609 0.025 Uiso 1 1 calc R
C4 C 0.69192(16) 0.69944(11) 0.35505(9) 0.0193(3) Uani 1 1 d .
H4 H 0.7832 0.7142 0.3721 0.023 Uiso 1 1 calc R
C7 C 0.41922(16) 0.65728(11) 0.30348(9) 0.0194(3) Uani 1 1 d .
H7 H 0.3279 0.6432 0.2860 0.023 Uiso 1 1 calc R
C14 C 0.59041(16) 0.25297(11) 0.50957(9) 0.0188(3) Uani 1 1 d .
H14 H 0.6433 0.2317 0.5507 0.023 Uiso 1 1 calc R
C1 C 0.54521(16) 0.46621(11) 0.40084(9) 0.0172(3) Uani 1 1 d .
C3 C 0.63106(16) 0.61647(11) 0.36964(8) 0.0180(3) Uani 1 1 d .
C5 C 0.61222(17) 0.75838(11) 0.31467(9) 0.0199(3) Uani 1 1 d .
C19 C 0.09570(19) 0.49530(13) 0.31792(10) 0.0280(4) Uani 1 1 d .
H19A H 0.1477 0.4618 0.2800 0.042 Uiso 1 1 calc GR
H19B H 0.0959 0.5589 0.3051 0.042 Uiso 1 1 calc GR
H19C H -0.0011 0.4735 0.3199 0.042 Uiso 1 1 calc GR
H18 H 0.241(3) 0.4858(17) 0.3823(15) 0.044(7) Uiso 1 1 d .

loop_
_atom_site_aniso_label
_atom_site_aniso_U_11
_atom_site_aniso_U_22
_atom_site_aniso_U_33
_atom_site_aniso_U_23
_atom_site_aniso_U_13
_atom_site_aniso_U_12
S2 0.0141(2) 0.0205(2) 0.0231(2) 0.00260(14) -0.00306(13) -0.00075(13)
F17 0.0266(5) 0.0208(5) 0.0318(5) 0.0057(4) -0.0011(4) -0.0045(4)
O18 0.0156(6) 0.0308(6) 0.0249(6) 0.0050(5) 0.0015(5) 0.0017(5)
N9 0.0148(6) 0.0207(6) 0.0180(6) 0.0002(5) 0.0002(5) 0.0007(5)
N16 0.0233(7) 0.0214(7) 0.0265(7) 0.0028(6) -0.0035(6) -0.0013(5)
C8 0.0148(7) 0.0208(7) 0.0160(7) -0.0010(6) 0.0015(5) -0.0002(6)
C10 0.0138(7) 0.0202(7) 0.0179(7) -0.0005(6) 0.0021(5) 0.0011(6)
C11 0.0145(7) 0.0219(8) 0.0189(7) 0.0001(6) -0.0008(6) 0.0027(6)
C12 0.0150(7) 0.0210(8) 0.0214(8) -0.0031(6) -0.0006(6) -0.0001(6)
C13 0.0144(7) 0.0186(7) 0.0197(7) -0.0006(6) 0.0032(6) 0.0017(6)
C15 0.0155(7) 0.0222(8) 0.0179(7) -0.0012(6) -0.0001(6) -0.0009(6)
C6 0.0199(7) 0.0244(8) 0.0181(7) 0.0021(6) 0.0006(6) 0.0034(6)
C4 0.0159(7) 0.0230(8) 0.0190(7) -0.0005(6) 0.0006(5) -0.0017(6)
C7 0.0154(7) 0.0234(8) 0.0194(7) 0.0001(6) 0.0002(6) 0.0010(6)
C14 0.0165(7) 0.0226(8) 0.0173(7) 0.0014(6) -0.0009(6) 0.0014(6)
C1 0.0135(7) 0.0214(8) 0.0167(7) -0.0014(6) 0.0007(6) 0.0003(6)
C3 0.0148(7) 0.0228(8) 0.0163(7) -0.0003(6) 0.0003(5) 0.0019(6)
C5 0.0210(8) 0.0182(7) 0.0205(7) 0.0012(6) 0.0032(6) -0.0027(6)
C19 0.0232(8) 0.0315(9) 0.0294(9) 0.0018(7) -0.0046(7) -0.0025(7)

loop_
_atom_type_symbol
_atom_type_description
_atom_type_scat_dispersion_real
_atom_type_scat_dispersion_imag
_atom_type_scat_source
C C 0.0181 0.0091 'International Tables Vol C Tables 4.2.6.8 and 6.1.1.4'
H H 0.0000 0.0000 'International Tables Vol C Tables 4.2.6.8 and 6.1.1.4'
F F 0.0727 0.0534 'International Tables Vol C Tables 4.2.6.8 and 6.1.1.4'
N N 0.0311 0.0180 'International Tables Vol C Tables 4.2.6.8 and 6.1.1.4'
O O 0.0492 0.0322 'International Tables Vol C Tables 4.2.6.8 and 6.1.1.4'
S S 0.3331 0.5567 'International Tables Vol C Tables 4.2.6.8 and 6.1.1.4'

loop_
_geom_angle_atom_site_label_1
_geom_angle_atom_site_label_2
_geom_angle_atom_site_label_3
_geom_angle
C3 S2 C1 89.49(7)
C19 O18 H18 107(2)
C1 N9 C8 111.26(13)
H16A N16 H16B 109.6
C13 N16 H16A 109.6
C13 N16 H16B 109.3
N9 C8 C7 125.42(14)
N9 C8 C3 114.84(14)
C7 C8 C3 119.73(14)
C11 C10 C1 119.94(14)
C15 C10 C11 118.03(14)
C15 C10 C1 122.03(14)
C10 C11 H11 119.5
C12 C11 C10 121.08(14)
C12 C11 H11 119.5
C11 C12 H12 119.6
C11 C12 C13 120.82(15)
C13 C12 H12 119.6
N16 C13 C12 121.36(15)
N16 C13 C14 120.66(14)
C14 C13 C12 117.97(14)
C10 C15 H15 119.4
C14 C15 C10 121.17(15)
C14 C15 H15 119.4
C7 C6 H6 120.6
C7 C6 C5 118.74(15)
C5 C6 H6 120.6
C3 C4 H4 121.9
C5 C4 H4 121.9
C5 C4 C3 116.14(14)
C8 C7 H7 120.3
C6 C7 C8 119.41(14)
C6 C7 H7 120.3
C13 C14 H14 119.6
C15 C14 C13 120.90(14)
C15 C14 H14 119.6
N9 C1 S2 115.00(12)
N9 C1 C10 123.99(14)
C10 C1 S2 120.99(12)
C8 C3 S2 109.39(12)
C4 C3 S2 128.90(12)
C4 C3 C8 121.70(14)
F17 C5 C6 117.75(14)
F17 C5 C4 117.96(14)
C4 C5 C6 124.28(15)
O18 C19 H19A 109.5
O18 C19 H19B 109.5
O18 C19 H19C 109.5
H19A C19 H19B 109.5
H19A C19 H19C 109.5
H19B C19 H19C 109.5

loop_
_geom_bond_atom_site_label_1
_geom_bond_atom_site_label_2
_geom_bond_distance
S2 C1 1.7578(16)
S2 C3 1.7344(16)
F17 C5 1.3636(18)
O18 C19 1.424(2)
O18 H18 0.77(3)
N9 C8 1.391(2)
N9 C1 1.308(2)
N16 H16A 0.8589
N16 H16B 0.8605
N16 C13 1.365(2)
C8 C7 1.393(2)
C8 C3 1.410(2)
C10 C11 1.404(2)
C10 C15 1.400(2)
C10 C1 1.457(2)
C11 H11 0.9500
C11 C12 1.381(2)
C12 H12 0.9500
C12 C13 1.409(2)
C13 C14 1.404(2)
C15 H15 0.9500
C15 C14 1.382(2)
C6 H6 0.9500
C6 C7 1.388(2)
C6 C5 1.393(2)
C4 H4 0.9500
C4 C3 1.396(2)
C4 C5 1.372(2)
C7 H7 0.9500
C14 H14 0.9500
C19 H19A 0.9800
C19 H19B 0.9800
C19 H19C 0.9800

loop_
_geom_torsion_atom_site_label_1
_geom_torsion_atom_site_label_2
_geom_torsion_atom_site_label_3
_geom_torsion_atom_site_label_4
_geom_torsion
N9 C8 C7 C6 -179.82(14)
N9 C8 C3 S2 0.42(17)
N9 C8 C3 C4 179.78(14)
N16 C13 C14 C15 179.69(15)
C8 N9 C1 S2 0.22(17)
C8 N9 C1 C10 -178.09(14)
C10 C11 C12 C13 1.6(2)
C10 C15 C14 C13 1.5(2)
C11 C10 C15 C14 -1.2(2)
C11 C10 C1 S2 -155.69(12)
C11 C10 C1 N9 22.5(2)
C11 C12 C13 N16 178.80(15)
C11 C12 C13 C14 -1.3(2)
C12 C13 C14 C15 -0.2(2)
C15 C10 C11 C12 -0.3(2)
C15 C10 C1 S2 23.7(2)
C15 C10 C1 N9 -158.13(15)
C7 C8 C3 S2 -179.19(12)
C7 C8 C3 C4 0.2(2)
C7 C6 C5 F17 178.58(14)
C7 C6 C5 C4 -0.2(2)
C1 S2 C3 C8 -0.24(12)
C1 S2 C3 C4 -179.54(15)
C1 N9 C8 C7 179.17(15)
C1 N9 C8 C3 -0.42(19)
C1 C10 C11 C12 179.07(14)
C1 C10 C15 C14 179.42(14)
C3 S2 C1 N9 0.02(13)
C3 S2 C1 C10 178.38(13)
C3 C8 C7 C6 -0.3(2)
C3 C4 C5 F17 -178.67(13)
C3 C4 C5 C6 0.1(2)
C5 C6 C7 C8 0.3(2)
C5 C4 C3 S2 179.12(12)
C5 C4 C3 C8 -0.1(2)
